data_1503160
loop_
_publ_author_name
'Gao, Meng'
'Yang, Yan'
'Wu, Yan-Dong'
'Deng, Cong'
'Shu, Wen-Ming'
'Zhang, Dong-Xue'
'Cao, Li-Ping'
'She, Neng-Fang'
'Wu, An-Xin'

_publ_section_title
;
 An efficient synthesis of hydantoins via sustainable integration of
 coupled domino processes.
;
_journal_issue 18
_journal_name_full 'Organic letters'
_journal_page_first 4026
_journal_page_last 4029
_journal_paper_doi 10.1021/ol1015948
_journal_volume 12
_journal_year 2010
_chemical_formula_sum 'C26 H22 N2 O4'
_chemical_formula_weight 426.45
_chemical_name_systematic
; 
 ? 
;
_space_group_IT_number 14
_symmetry_cell_setting monoclinic
_symmetry_space_group_name_Hall '-P 2ybc'
_symmetry_space_group_name_H-M 'P 1 21/c 1'
_atom_sites_solution_hydrogens geom
_atom_sites_solution_primary direct
_atom_sites_solution_secondary difmap
_audit_creation_method SHELXL-97
_cell_angle_alpha 90.00
_cell_angle_beta 90.309(2)
_cell_angle_gamma 90.00
_cell_formula_units_Z 8
_cell_length_a 10.5130(10)
_cell_length_b 21.209(2)
_cell_length_c 19.5593(19)
_cell_measurement_reflns_used 7435
_cell_measurement_temperature 298(2)
_cell_measurement_theta_max 26.46
_cell_measurement_theta_min 2.29
_cell_volume 4361.1(7)
_computing_cell_refinement 'Bruker SMART'
_computing_data_collection 'Bruker SMART'
_computing_data_reduction 'Bruker SAINT'
_computing_molecular_graphics 'Bruker SHELXTL'
_computing_publication_material 'Bruker SHELXTL'
_computing_structure_refinement 'SHELXL-97 (Sheldrick, 1997)'
_computing_structure_solution 'SHELXS-97 (Sheldrick, 1990)'
_diffrn_ambient_temperature 298(2)
_diffrn_measured_fraction_theta_full 0.997
_diffrn_measured_fraction_theta_max 0.997
_diffrn_measurement_device_type 'CCD area detector'
_diffrn_measurement_method 'phi and omega scans'
_diffrn_radiation_monochromator graphite
_diffrn_radiation_source 'fine-focus sealed tube'
_diffrn_radiation_type MoK\a
_diffrn_radiation_wavelength 0.71073
_diffrn_reflns_av_R_equivalents 0.0928
_diffrn_reflns_av_sigmaI/netI 0.0642
_diffrn_reflns_limit_h_max 12
_diffrn_reflns_limit_h_min -12
_diffrn_reflns_limit_k_max 24
_diffrn_reflns_limit_k_min -25
_diffrn_reflns_limit_l_max 20
_diffrn_reflns_limit_l_min -23
_diffrn_reflns_number 23790
_diffrn_reflns_theta_full 25.50
_diffrn_reflns_theta_max 25.50
_diffrn_reflns_theta_min 2.08
_exptl_absorpt_coefficient_mu 0.088
_exptl_absorpt_correction_T_max 0.9912
_exptl_absorpt_correction_T_min 0.9860
_exptl_absorpt_correction_type none
_exptl_crystal_colour colorless
_exptl_crystal_density_diffrn 1.299
_exptl_crystal_density_method 'not measured'
_exptl_crystal_description block
_exptl_crystal_F_000 1792
_exptl_crystal_size_max 0.16
_exptl_crystal_size_mid 0.12
_exptl_crystal_size_min 0.10
_refine_diff_density_max 0.228
_refine_diff_density_min -0.275
_refine_diff_density_rms 0.049
_refine_ls_extinction_method none
_refine_ls_goodness_of_fit_ref 1.148
_refine_ls_hydrogen_treatment constr
_refine_ls_matrix_type full
_refine_ls_number_parameters 581
_refine_ls_number_reflns 8089
_refine_ls_number_restraints 0
_refine_ls_restrained_S_all 1.148
_refine_ls_R_factor_all 0.0885
_refine_ls_R_factor_gt 0.0727
_refine_ls_shift/su_max 0.042
_refine_ls_shift/su_mean 0.001
_refine_ls_structure_factor_coef Fsqd
_refine_ls_weighting_details 'calc w=1/[\s^2^(Fo^2^)+(0.0568P)^2^+1.8147P] where P=(Fo^2^+2Fc^2^)/3'
_refine_ls_weighting_scheme calc
_refine_ls_wR_factor_gt 0.1637
_refine_ls_wR_factor_ref 0.1724
_reflns_number_gt 6595
_reflns_number_total 8089
_reflns_threshold_expression >2sigma(I)
_cod_data_source_file ol1015948_si_001.cif
_cod_data_source_block 5a
_cod_depositor_comments
;
The following automatic conversions were performed:

'_symmetry_cell_setting' value 'Monoclinic' changed to 'monoclinic'
according to /home/saulius/struct/CIF-dictionaries/cif_core.dic
dictionary named 'cif_core.dic' version 2.4.2 from 2011-04-26.

Automatic conversion script
Id: cif_fix_values 1715 2011-07-08 13:25:40Z adriana 
;
_cod_original_cell_volume 4361.0(7)
_cod_original_sg_symbol_H-M P2(1)/c
_cod_database_code 1503160

loop_
_symmetry_equiv_pos_as_xyz
'x, y, z'
'-x, y+1/2, -z+1/2'
'-x, -y, -z'
'x, -y-1/2, z-1/2'

loop_
_atom_site_label
_atom_site_type_symbol
_atom_site_fract_x
_atom_site_fract_y
_atom_site_fract_z
_atom_site_U_iso_or_equiv
_atom_site_adp_type
_atom_site_occupancy
_atom_site_symmetry_multiplicity
_atom_site_calc_flag
_atom_site_refinement_flags
C1A C 0.2162(2) 0.37990(11) 0.38010(13) 0.0401(6) Uani 1 1 d .
C2A C 0.2361(3) 0.44473(13) 0.37885(15) 0.0535(7) Uani 1 1 d .
H2A H 0.2623 0.4654 0.4184 0.064 Uiso 1 1 calc R
C3A C 0.2175(3) 0.47856(15) 0.31965(19) 0.0678(9) Uani 1 1 d .
H3A H 0.2309 0.5219 0.3194 0.081 Uiso 1 1 calc R
C4A C 0.1795(3) 0.44880(17) 0.26139(19) 0.0742(10) Uani 1 1 d .
H4A H 0.1661 0.4719 0.2216 0.089 Uiso 1 1 calc R
C5A C 0.1609(3) 0.38448(16) 0.26111(16) 0.0681(9) Uani 1 1 d .
H5A H 0.1369 0.3641 0.2210 0.082 Uiso 1 1 calc R
C6A C 0.1779(3) 0.35051(13) 0.32050(13) 0.0502(7) Uani 1 1 d .
H6A H 0.1634 0.3073 0.3204 0.060 Uiso 1 1 calc R
C7A C 0.2409(2) 0.34529(12) 0.44503(12) 0.0395(6) Uani 1 1 d .
C8A C 0.1858(2) 0.27874(11) 0.45218(11) 0.0346(5) Uani 1 1 d .
H8A H 0.1036 0.2773 0.4283 0.042 Uiso 1 1 calc R
C9A C 0.2775(2) 0.23318(12) 0.41641(11) 0.0384(5) Uani 1 1 d .
C10A C 0.2341(2) 0.16929(11) 0.39540(11) 0.0378(5) Uani 1 1 d .
C11A C 0.1082(2) 0.15387(12) 0.38211(12) 0.0432(6) Uani 1 1 d .
H11A H 0.0452 0.1843 0.3867 0.052 Uiso 1 1 calc R
C12A C 0.0759(3) 0.09375(13) 0.36213(14) 0.0538(7) Uani 1 1 d .
H12A H -0.0088 0.0837 0.3535 0.065 Uiso 1 1 calc R
C13A C 0.1680(3) 0.04850(13) 0.35490(16) 0.0641(8) Uani 1 1 d .
H13A H 0.1459 0.0079 0.3415 0.077 Uiso 1 1 calc R
C14A C 0.2932(4) 0.06343(15) 0.36756(17) 0.0697(9) Uani 1 1 d .
H14A H 0.3556 0.0328 0.3623 0.084 Uiso 1 1 calc R
C15A C 0.3270(3) 0.12319(14) 0.38784(15) 0.0563(7) Uani 1 1 d .
H15A H 0.4119 0.1328 0.3965 0.068 Uiso 1 1 calc R
C16A C 0.1659(2) 0.25570(11) 0.52770(12) 0.0376(5) Uani 1 1 d .
C17A C 0.0591(2) 0.20592(12) 0.52864(12) 0.0406(6) Uani 1 1 d .
C18A C 0.2396(3) 0.15936(13) 0.56906(13) 0.0491(7) Uani 1 1 d .
C19A C 0.0418(3) 0.09284(14) 0.56086(18) 0.0709(9) Uani 1 1 d .
H19A H -0.0143 0.0877 0.5224 0.106 Uiso 1 1 calc R
H19B H -0.0070 0.0931 0.6022 0.106 Uiso 1 1 calc R
H19C H 0.1014 0.0586 0.5622 0.106 Uiso 1 1 calc R
C20A C 0.4005(2) 0.24303(15) 0.56687(15) 0.0570(7) Uani 1 1 d .
H20A H 0.4347 0.2230 0.6070 0.085 Uiso 1 1 calc R
H20B H 0.3968 0.2878 0.5740 0.085 Uiso 1 1 calc R
H20C H 0.4541 0.2341 0.5285 0.085 Uiso 1 1 calc R
C21A C 0.1234(2) 0.30781(12) 0.57676(13) 0.0415(6) Uani 1 1 d .
C22A C 0.1699(3) 0.31041(14) 0.64313(14) 0.0537(7) Uani 1 1 d .
H22A H 0.2301 0.2812 0.6579 0.064 Uiso 1 1 calc R
C23A C 0.1269(3) 0.35631(17) 0.68733(16) 0.0701(9) Uani 1 1 d .
H23A H 0.1599 0.3584 0.7315 0.084 Uiso 1 1 calc R
C24A C 0.0373(4) 0.39831(17) 0.66733(19) 0.0749(10) Uani 1 1 d .
H24A H 0.0093 0.4290 0.6977 0.090 Uiso 1 1 calc R
C25A C -0.0126(3) 0.39567(15) 0.60183(19) 0.0694(9) Uani 1 1 d .
H25A H -0.0750 0.4241 0.5882 0.083 Uiso 1 1 calc R
C26A C 0.0313(3) 0.35024(13) 0.55662(15) 0.0540(7) Uani 1 1 d .
H26A H -0.0017 0.3484 0.5124 0.065 Uiso 1 1 calc R
N1A N 0.1104(2) 0.15215(10) 0.55456(11) 0.0478(5) Uani 1 1 d .
N2A N 0.27301(19) 0.21906(10) 0.55343(10) 0.0429(5) Uani 1 1 d .
O1A O 0.30319(18) 0.36885(9) 0.49054(9) 0.0552(5) Uani 1 1 d .
O2A O 0.38673(16) 0.24918(9) 0.40768(10) 0.0538(5) Uani 1 1 d .
O3A O -0.04957(17) 0.21412(9) 0.51120(10) 0.0554(5) Uani 1 1 d .
O4A O 0.3078(2) 0.11809(10) 0.59214(11) 0.0708(6) Uani 1 1 d .
C1B C 0.2956(2) 0.86470(11) 0.60853(13) 0.0425(6) Uani 1 1 d .
C2B C 0.3051(3) 0.92948(14) 0.61213(19) 0.0709(9) Uani 1 1 d .
H2B H 0.2899 0.9501 0.6532 0.085 Uiso 1 1 calc R
C3B C 0.3372(4) 0.96366(17) 0.5545(3) 0.1009(15) Uani 1 1 d .
H3B H 0.3439 1.0073 0.5569 0.121 Uiso 1 1 calc R
C4B C 0.3587(4) 0.9337(2) 0.4948(2) 0.1037(15) Uani 1 1 d .
H4B H 0.3809 0.9571 0.4565 0.124 Uiso 1 1 calc R
C5B C 0.3486(4) 0.87015(18) 0.48974(18) 0.0788(10) Uani 1 1 d .
H5B H 0.3617 0.8503 0.4480 0.095 Uiso 1 1 calc R
C6B C 0.3188(3) 0.83516(13) 0.54689(14) 0.0524(7) Uani 1 1 d .
H6B H 0.3143 0.7915 0.5439 0.063 Uiso 1 1 calc R
C7B C 0.2595(2) 0.82956(12) 0.67107(13) 0.0413(6) Uani 1 1 d .
C8B C 0.3121(2) 0.76266(11) 0.67958(12) 0.0370(5) Uani 1 1 d .
H8B H 0.3932 0.7600 0.6553 0.044 Uiso 1 1 calc R
C9B C 0.2176(2) 0.71624(12) 0.64571(12) 0.0391(6) Uani 1 1 d .
C10B C 0.2591(2) 0.65270(12) 0.62354(12) 0.0403(6) Uani 1 1 d .
C11B C 0.3830(3) 0.63774(13) 0.60586(14) 0.0483(6) Uani 1 1 d .
H11B H 0.4468 0.6679 0.6100 0.058 Uiso 1 1 calc R
C12B C 0.4119(3) 0.57828(15) 0.58219(17) 0.0642(8) Uani 1 1 d .
H12B H 0.4951 0.5685 0.5702 0.077 Uiso 1 1 calc R
C13B C 0.3187(4) 0.53346(15) 0.5762(2) 0.0759(10) Uani 1 1 d .
H13B H 0.3387 0.4935 0.5597 0.091 Uiso 1 1 calc R
C14B C 0.1965(3) 0.54733(16) 0.5943(2) 0.0823(11) Uani 1 1 d .
H14B H 0.1337 0.5166 0.5909 0.099 Uiso 1 1 calc R
C15B C 0.1662(3) 0.60661(14) 0.61759(18) 0.0649(8) Uani 1 1 d .
H15B H 0.0827 0.6159 0.6294 0.078 Uiso 1 1 calc R
C16B C 0.3354(2) 0.74303(11) 0.75604(12) 0.0376(5) Uani 1 1 d .
C17B C 0.2665(3) 0.64566(13) 0.79790(13) 0.0508(7) Uani 1 1 d .
C18B C 0.4445(2) 0.69448(12) 0.75750(12) 0.0416(6) Uani 1 1 d .
C19B C 0.1019(3) 0.72835(15) 0.79626(15) 0.0606(8) Uani 1 1 d .
H19D H 0.0443 0.7086 0.7645 0.091 Uiso 1 1 calc R
H19E H 0.0991 0.7732 0.7902 0.091 Uiso 1 1 calc R
H19F H 0.0773 0.7181 0.8421 0.091 Uiso 1 1 calc R
C20B C 0.4665(4) 0.58170(14) 0.78699(19) 0.0761(10) Uani 1 1 d .
H20D H 0.5410 0.5845 0.7589 0.114 Uiso 1 1 calc R
H20E H 0.4141 0.5475 0.7713 0.114 Uiso 1 1 calc R
H20F H 0.4915 0.5743 0.8336 0.114 Uiso 1 1 calc R
C21B C 0.3746(2) 0.79815(12) 0.80248(13) 0.0442(6) Uani 1 1 d .
C22B C 0.3235(3) 0.80515(14) 0.86709(15) 0.0551(7) Uani 1 1 d .
H22B H 0.2635 0.7764 0.8827 0.066 Uiso 1 1 calc R
C23B C 0.3611(3) 0.85473(18) 0.90864(19) 0.0754(10) Uani 1 1 d .
H23B H 0.3253 0.8592 0.9517 0.090 Uiso 1 1 calc R
C24B C 0.4482(4) 0.89616(18) 0.8875(2) 0.0851(12) Uani 1 1 d .
H24B H 0.4716 0.9295 0.9157 0.102 Uiso 1 1 calc R
C25B C 0.5036(4) 0.88981(16) 0.8242(2) 0.0834(12) Uani 1 1 d .
H25B H 0.5654 0.9182 0.8101 0.100 Uiso 1 1 calc R
C26B C 0.4660(3) 0.84013(14) 0.78104(18) 0.0626(8) Uani 1 1 d .
H26B H 0.5028 0.8356 0.7382 0.075 Uiso 1 1 calc R
O1B O 0.19251(18) 0.85314(10) 0.71383(10) 0.0603(5) Uani 1 1 d .
O2B O 0.10805(17) 0.73215(9) 0.63875(10) 0.0560(5) Uani 1 1 d .
O3B O 0.2003(2) 0.60410(10) 0.81991(12) 0.0771(7) Uani 1 1 d .
O4B O 0.55169(17) 0.70367(9) 0.73966(10) 0.0581(5) Uani 1 1 d .
N1B N 0.23083(19) 0.70569(10) 0.78400(10) 0.0443(5) Uani 1 1 d .
N2B N 0.3955(2) 0.64038(10) 0.78266(11) 0.0506(6) Uani 1 1 d .

loop_
_atom_site_aniso_label
_atom_site_aniso_U_11
_atom_site_aniso_U_22
_atom_site_aniso_U_33
_atom_site_aniso_U_23
_atom_site_aniso_U_13
_atom_site_aniso_U_12
C1A 0.0342(13) 0.0414(14) 0.0446(14) 0.0010(11) 0.0029(10) -0.0001(10)
C2A 0.0557(17) 0.0432(15) 0.0615(18) -0.0006(13) -0.0018(13) 0.0029(12)
C3A 0.071(2) 0.0459(17) 0.086(2) 0.0163(16) -0.0047(18) -0.0009(15)
C4A 0.078(2) 0.077(2) 0.068(2) 0.0304(18) -0.0089(17) -0.0123(18)
C5A 0.079(2) 0.078(2) 0.0465(18) 0.0094(15) -0.0082(15) -0.0223(18)
C6A 0.0578(17) 0.0507(16) 0.0421(15) 0.0060(12) -0.0004(12) -0.0110(13)
C7A 0.0348(12) 0.0452(14) 0.0385(14) -0.0053(11) 0.0011(10) -0.0021(10)
C8A 0.0346(12) 0.0391(13) 0.0300(12) -0.0027(9) -0.0038(9) -0.0026(10)
C9A 0.0389(13) 0.0473(14) 0.0289(12) 0.0037(10) 0.0002(10) -0.0009(11)
C10A 0.0463(14) 0.0408(13) 0.0263(12) 0.0032(9) -0.0014(10) 0.0072(11)
C11A 0.0503(15) 0.0406(14) 0.0387(14) -0.0050(11) -0.0024(11) 0.0054(11)
C12A 0.0660(18) 0.0472(16) 0.0480(16) -0.0049(12) -0.0076(13) -0.0073(14)
C13A 0.098(3) 0.0342(15) 0.0600(19) -0.0027(13) -0.0004(17) 0.0044(16)
C14A 0.083(2) 0.0498(19) 0.076(2) -0.0032(15) 0.0043(18) 0.0276(17)
C15A 0.0538(17) 0.0561(18) 0.0590(18) 0.0006(14) 0.0039(13) 0.0135(14)
C16A 0.0364(13) 0.0414(13) 0.0349(13) -0.0012(10) -0.0030(10) -0.0020(10)
C17A 0.0435(15) 0.0500(15) 0.0284(12) -0.0068(10) 0.0047(10) -0.0066(11)
C18A 0.0667(19) 0.0501(16) 0.0306(13) -0.0024(11) 0.0004(12) 0.0074(14)
C19A 0.096(2) 0.0461(17) 0.071(2) 0.0017(15) 0.0122(18) -0.0175(16)
C20A 0.0459(15) 0.073(2) 0.0523(17) -0.0055(14) -0.0144(12) 0.0032(14)
C21A 0.0404(13) 0.0452(14) 0.0389(14) -0.0043(11) 0.0070(10) -0.0085(11)
C22A 0.0582(17) 0.0609(18) 0.0421(16) -0.0083(13) 0.0043(12) -0.0058(14)
C23A 0.080(2) 0.083(2) 0.0475(18) -0.0240(16) 0.0069(16) -0.0086(19)
C24A 0.089(3) 0.067(2) 0.068(2) -0.0296(17) 0.0278(19) -0.0073(19)
C25A 0.070(2) 0.0535(18) 0.085(3) -0.0090(16) 0.0191(18) 0.0060(15)
C26A 0.0538(16) 0.0521(17) 0.0562(17) -0.0051(13) 0.0051(13) 0.0036(13)
N1A 0.0620(15) 0.0409(12) 0.0406(12) 0.0018(9) 0.0047(10) -0.0077(10)
N2A 0.0452(12) 0.0471(13) 0.0364(11) -0.0003(9) -0.0073(9) 0.0011(9)
O1A 0.0641(12) 0.0562(12) 0.0451(11) -0.0035(9) -0.0103(9) -0.0193(9)
O2A 0.0415(10) 0.0622(12) 0.0577(12) -0.0034(9) 0.0100(8) -0.0051(9)
O3A 0.0420(11) 0.0654(13) 0.0587(12) -0.0022(9) -0.0010(9) -0.0111(9)
O4A 0.0945(16) 0.0569(13) 0.0608(14) 0.0079(10) -0.0124(12) 0.0218(12)
C1B 0.0380(13) 0.0378(14) 0.0517(16) 0.0080(11) -0.0033(11) 0.0044(10)
C2B 0.076(2) 0.0403(17) 0.096(3) 0.0038(16) 0.0163(19) 0.0108(15)
C3B 0.107(3) 0.043(2) 0.153(4) 0.035(2) 0.041(3) 0.0131(19)
C4B 0.122(3) 0.083(3) 0.107(3) 0.058(3) 0.039(3) 0.028(3)
C5B 0.098(3) 0.085(3) 0.053(2) 0.0248(17) 0.0053(18) 0.016(2)
C6B 0.0607(17) 0.0483(16) 0.0480(16) 0.0102(12) -0.0057(13) 0.0018(13)
C7B 0.0333(12) 0.0462(14) 0.0442(14) -0.0017(11) -0.0039(11) 0.0058(11)
C8B 0.0328(12) 0.0423(13) 0.0358(13) 0.0047(10) 0.0017(9) 0.0031(10)
C9B 0.0381(13) 0.0488(15) 0.0303(12) 0.0077(10) -0.0021(10) 0.0048(11)
C10B 0.0409(13) 0.0423(14) 0.0377(13) 0.0060(10) -0.0045(10) -0.0014(11)
C11B 0.0454(15) 0.0462(15) 0.0533(16) -0.0045(12) -0.0010(12) -0.0017(12)
C12B 0.0533(18) 0.0621(19) 0.077(2) -0.0124(16) -0.0026(15) 0.0137(15)
C13B 0.084(3) 0.0461(18) 0.097(3) -0.0107(17) -0.017(2) 0.0102(17)
C14B 0.071(2) 0.050(2) 0.125(3) -0.0076(19) -0.010(2) -0.0164(17)
C15B 0.0467(17) 0.0570(19) 0.091(2) -0.0010(16) -0.0015(15) -0.0030(14)
C16B 0.0378(13) 0.0418(13) 0.0334(13) 0.0045(10) -0.0009(10) -0.0029(10)
C17B 0.0726(19) 0.0471(16) 0.0328(14) 0.0024(11) 0.0011(12) -0.0149(14)
C18B 0.0474(15) 0.0472(15) 0.0303(13) 0.0063(10) -0.0052(10) 0.0029(12)
C19B 0.0483(16) 0.080(2) 0.0531(18) -0.0047(15) 0.0114(13) -0.0119(15)
C20B 0.101(3) 0.0451(18) 0.082(2) 0.0146(16) -0.005(2) 0.0142(17)
C21B 0.0438(14) 0.0407(14) 0.0479(15) 0.0037(11) -0.0128(11) 0.0036(11)
C22B 0.0543(17) 0.0617(18) 0.0493(17) -0.0074(13) -0.0110(13) 0.0057(14)
C23B 0.075(2) 0.079(2) 0.072(2) -0.0246(19) -0.0220(18) 0.0097(19)
C24B 0.092(3) 0.067(2) 0.096(3) -0.027(2) -0.033(2) 0.010(2)
C25B 0.075(2) 0.054(2) 0.121(4) 0.013(2) -0.035(2) -0.0162(17)
C26B 0.0614(18) 0.0537(18) 0.073(2) 0.0105(15) -0.0141(15) -0.0102(15)
O1B 0.0618(12) 0.0667(13) 0.0524(12) 0.0019(10) 0.0067(10) 0.0243(10)
O2B 0.0403(10) 0.0635(13) 0.0642(13) -0.0046(9) -0.0122(9) 0.0102(9)
O3B 0.0984(17) 0.0592(13) 0.0739(15) 0.0113(11) 0.0158(13) -0.0286(12)
O4B 0.0428(11) 0.0656(13) 0.0661(13) 0.0154(10) 0.0034(9) 0.0106(9)
N1B 0.0453(12) 0.0484(13) 0.0392(12) 0.0011(9) 0.0073(9) -0.0058(10)
N2B 0.0646(15) 0.0431(13) 0.0440(13) 0.0100(10) -0.0028(11) 0.0031(11)

loop_
_atom_type_symbol
_atom_type_description
_atom_type_scat_dispersion_real
_atom_type_scat_dispersion_imag
_atom_type_scat_source
C C 0.0033 0.0016 'International Tables Vol C Tables 4.2.6.8 and 6.1.1.4'
H H 0.0000 0.0000 'International Tables Vol C Tables 4.2.6.8 and 6.1.1.4'
N N 0.0061 0.0033 'International Tables Vol C Tables 4.2.6.8 and 6.1.1.4'
O O 0.0106 0.0060 'International Tables Vol C Tables 4.2.6.8 and 6.1.1.4'

loop_
_geom_angle_atom_site_label_1
_geom_angle_atom_site_label_2
_geom_angle_atom_site_label_3
_geom_angle
C6A C1A C2A 118.4(2)
C6A C1A C7A 123.1(2)
C2A C1A C7A 118.5(2)
C3A C2A C1A 120.6(3)
C3A C2A H2A 119.7
C1A C2A H2A 119.7
C4A C3A C2A 120.2(3)
C4A C3A H3A 119.9
C2A C3A H3A 119.9
C3A C4A C5A 120.2(3)
C3A C4A H4A 119.9
C5A C4A H4A 119.9
C6A C5A C4A 119.8(3)
C6A C5A H5A 120.1
C4A C5A H5A 120.1
C5A C6A C1A 120.8(3)
C5A C6A H6A 119.6
C1A C6A H6A 119.6
O1A C7A C1A 121.0(2)
O1A C7A C8A 121.1(2)
C1A C7A C8A 117.9(2)
C7A C8A C9A 107.38(18)
C7A C8A C16A 115.13(18)
C9A C8A C16A 108.65(18)
C7A C8A H8A 108.5
C9A C8A H8A 108.5
C16A C8A H8A 108.5
O2A C9A C10A 120.4(2)
O2A C9A C8A 119.1(2)
C10A C9A C8A 120.4(2)
C11A C10A C15A 119.0(2)
C11A C10A C9A 123.9(2)
C15A C10A C9A 117.1(2)
C12A C11A C10A 120.4(2)
C12A C11A H11A 119.8
C10A C11A H11A 119.8
C13A C12A C11A 120.3(3)
C13A C12A H12A 119.8
C11A C12A H12A 119.8
C12A C13A C14A 119.7(3)
C12A C13A H13A 120.1
C14A C13A H13A 120.1
C15A C14A C13A 120.7(3)
C15A C14A H14A 119.7
C13A C14A H14A 119.7
C14A C15A C10A 119.9(3)
C14A C15A H15A 120.1
C10A C15A H15A 120.1
N2A C16A C21A 113.33(19)
N2A C16A C17A 101.09(19)
C21A C16A C17A 105.80(18)
N2A C16A C8A 112.60(19)
C21A C16A C8A 113.92(19)
C17A C16A C8A 108.97(18)
O3A C17A N1A 127.0(2)
O3A C17A C16A 126.0(2)
N1A C17A C16A 107.0(2)
O4A C18A N2A 127.3(3)
O4A C18A N1A 124.6(3)
N2A C18A N1A 108.1(2)
N1A C19A H19A 109.5
N1A C19A H19B 109.5
H19A C19A H19B 109.5
N1A C19A H19C 109.5
H19A C19A H19C 109.5
H19B C19A H19C 109.5
N2A C20A H20A 109.5
N2A C20A H20B 109.5
H20A C20A H20B 109.5
N2A C20A H20C 109.5
H20A C20A H20C 109.5
H20B C20A H20C 109.5
C26A C21A C22A 119.0(2)
C26A C21A C16A 119.9(2)
C22A C21A C16A 120.9(2)
C23A C22A C21A 120.0(3)
C23A C22A H22A 120.0
C21A C22A H22A 120.0
C24A C23A C22A 120.9(3)
C24A C23A H23A 119.5
C22A C23A H23A 119.5
C23A C24A C25A 120.1(3)
C23A C24A H24A 120.0
C25A C24A H24A 120.0
C24A C25A C26A 119.5(3)
C24A C25A H25A 120.2
C26A C25A H25A 120.2
C21A C26A C25A 120.4(3)
C21A C26A H26A 119.8
C25A C26A H26A 119.8
C17A N1A C18A 111.6(2)
C17A N1A C19A 124.2(2)
C18A N1A C19A 124.1(2)
C18A N2A C20A 121.8(2)
C18A N2A C16A 112.2(2)
C20A N2A C16A 125.9(2)
C2B C1B C6B 118.9(3)
C2B C1B C7B 118.5(3)
C6B C1B C7B 122.6(2)
C1B C2B C3B 119.9(3)
C1B C2B H2B 120.1
C3B C2B H2B 120.1
C4B C3B C2B 120.1(3)
C4B C3B H3B 120.0
C2B C3B H3B 120.0
C3B C4B C5B 121.2(3)
C3B C4B H4B 119.4
C5B C4B H4B 119.4
C4B C5B C6B 119.6(4)
C4B C5B H5B 120.2
C6B C5B H5B 120.2
C5B C6B C1B 120.3(3)
C5B C6B H6B 119.8
C1B C6B H6B 119.8
O1B C7B C1B 121.1(2)
O1B C7B C8B 121.4(2)
C1B C7B C8B 117.5(2)
C7B C8B C9B 108.25(19)
C7B C8B C16B 113.80(19)
C9B C8B C16B 109.65(18)
C7B C8B H8B 108.3
C9B C8B H8B 108.3
C16B C8B H8B 108.3
O2B C9B C10B 120.2(2)
O2B C9B C8B 118.7(2)
C10B C9B C8B 121.0(2)
C11B C10B C15B 118.7(2)
C11B C10B C9B 124.0(2)
C15B C10B C9B 117.2(2)
C12B C11B C10B 120.1(3)
C12B C11B H11B 119.9
C10B C11B H11B 119.9
C13B C12B C11B 120.4(3)
C13B C12B H12B 119.8
C11B C12B H12B 119.8
C14B C13B C12B 120.1(3)
C14B C13B H13B 120.0
C12B C13B H13B 120.0
C13B C14B C15B 120.2(3)
C13B C14B H14B 119.9
C15B C14B H14B 119.9
C14B C15B C10B 120.5(3)
C14B C15B H15B 119.7
C10B C15B H15B 119.7
N1B C16B C21B 113.0(2)
N1B C16B C18B 101.05(19)
C21B C16B C18B 107.52(19)
N1B C16B C8B 112.66(19)
C21B C16B C8B 113.69(19)
C18B C16B C8B 107.90(18)
O3B C17B N1B 126.9(3)
O3B C17B N2B 125.6(3)
N1B C17B N2B 107.5(2)
O4B C18B N2B 127.2(2)
O4B C18B C16B 125.9(2)
N2B C18B C16B 106.8(2)
N1B C19B H19D 109.5
N1B C19B H19E 109.5
H19D C19B H19E 109.5
N1B C19B H19F 109.5
H19D C19B H19F 109.5
H19E C19B H19F 109.5
N2B C20B H20D 109.5
N2B C20B H20E 109.5
H20D C20B H20E 109.5
N2B C20B H20F 109.5
H20D C20B H20F 109.5
H20E C20B H20F 109.5
C26B C21B C22B 118.9(3)
C26B C21B C16B 119.8(3)
C22B C21B C16B 121.2(2)
C21B C22B C23B 120.4(3)
C21B C22B H22B 119.8
C23B C22B H22B 119.8
C24B C23B C22B 120.8(4)
C24B C23B H23B 119.6
C22B C23B H23B 119.6
C23B C24B C25B 120.5(3)
C23B C24B H24B 119.7
C25B C24B H24B 119.7
C24B C25B C26B 119.6(3)
C24B C25B H25B 120.2
C26B C25B H25B 120.2
C21B C26B C25B 119.7(3)
C21B C26B H26B 120.1
C25B C26B H26B 120.1
C17B N1B C19B 122.2(2)
C17B N1B C16B 112.1(2)
C19B N1B C16B 125.7(2)
C18B N2B C17B 112.5(2)
C18B N2B C20B 123.5(2)
C17B N2B C20B 123.8(2)

loop_
_geom_bond_atom_site_label_1
_geom_bond_atom_site_label_2
_geom_bond_distance
C1A C6A 1.380(4)
C1A C2A 1.391(4)
C1A C7A 1.489(3)
C2A C3A 1.375(4)
C2A H2A 0.9300
C3A C4A 1.361(5)
C3A H3A 0.9300
C4A C5A 1.378(5)
C4A H4A 0.9300
C5A C6A 1.378(4)
C5A H5A 0.9300
C6A H6A 0.9300
C7A O1A 1.210(3)
C7A C8A 1.533(3)
C8A C9A 1.537(3)
C8A C16A 1.571(3)
C8A H8A 0.9800
C9A O2A 1.210(3)
C9A C10A 1.487(3)
C10A C11A 1.387(3)
C10A C15A 1.391(3)
C11A C12A 1.376(4)
C11A H11A 0.9300
C12A C13A 1.371(4)
C12A H12A 0.9300
C13A C14A 1.374(5)
C13A H13A 0.9300
C14A C15A 1.374(4)
C14A H14A 0.9300
C15A H15A 0.9300
C16A N2A 1.456(3)
C16A C21A 1.532(3)
C16A C17A 1.541(3)
C17A O3A 1.203(3)
C17A N1A 1.358(3)
C18A O4A 1.217(3)
C18A N2A 1.349(3)
C18A N1A 1.395(3)
C19A N1A 1.456(3)
C19A H19A 0.9600
C19A H19B 0.9600
C19A H19C 0.9600
C20A N2A 1.456(3)
C20A H20A 0.9600
C20A H20B 0.9600
C20A H20C 0.9600
C21A C26A 1.378(4)
C21A C22A 1.386(4)
C22A C23A 1.380(4)
C22A H22A 0.9300
C23A C24A 1.352(5)
C23A H23A 0.9300
C24A C25A 1.383(5)
C24A H24A 0.9300
C25A C26A 1.388(4)
C25A H25A 0.9300
C26A H26A 0.9300
C1B C2B 1.379(4)
C1B C6B 1.382(4)
C1B C7B 1.484(4)
C2B C3B 1.383(5)
C2B H2B 0.9300
C3B C4B 1.350(6)
C3B H3B 0.9300
C4B C5B 1.356(6)
C4B H4B 0.9300
C5B C6B 1.379(4)
C5B H5B 0.9300
C6B H6B 0.9300
C7B O1B 1.205(3)
C7B C8B 1.532(3)
C8B C9B 1.545(3)
C8B C16B 1.570(3)
C8B H8B 0.9800
C9B O2B 1.207(3)
C9B C10B 1.482(3)
C10B C11B 1.386(4)
C10B C15B 1.387(4)
C11B C12B 1.378(4)
C11B H11B 0.9300
C12B C13B 1.369(4)
C12B H12B 0.9300
C13B C14B 1.367(5)
C13B H13B 0.9300
C14B C15B 1.375(5)
C14B H14B 0.9300
C15B H15B 0.9300
C16B N1B 1.464(3)
C16B C21B 1.535(3)
C16B C18B 1.541(3)
C17B O3B 1.204(3)
C17B N1B 1.354(3)
C17B N2B 1.394(4)
C18B O4B 1.198(3)
C18B N2B 1.351(3)
C19B N1B 1.459(3)
C19B H19D 0.9600
C19B H19E 0.9600
C19B H19F 0.9600
C20B N2B 1.454(4)
C20B H20D 0.9600
C20B H20E 0.9600
C20B H20F 0.9600
C21B C26B 1.378(4)
C21B C22B 1.384(4)
C22B C23B 1.385(4)
C22B H22B 0.9300
C23B C24B 1.337(5)
C23B H23B 0.9300
C24B C25B 1.378(6)
C24B H24B 0.9300
C25B C26B 1.405(5)
C25B H25B 0.9300
C26B H26B 0.9300

loop_
_geom_hbond_atom_site_label_D
_geom_hbond_atom_site_label_H
_geom_hbond_atom_site_label_A
_geom_hbond_distance_DH
_geom_hbond_distance_HA
_geom_hbond_distance_DA
_geom_hbond_angle_DHA
_geom_hbond_site_symmetry_A
C3B H3B O4A 0.93 2.48 3.371(4) 161.2 1_565
C8A H8A O2B 0.98 2.58 3.564(3) 176.6 3_566
C11A H11A O2B 0.93 2.44 3.342(3) 162.3 3_566
C11B H11B O2A 0.93 2.51 3.419(3) 167.0 3_666
C13A H13A O3B 0.93 2.48 3.326(4) 151.4 4_565
C19A H19B O3B 0.96 2.56 3.469(4) 158.8 2_546
C19A H19C O4A 0.96 2.58 2.910(4) 100.6 .
C20A H20B O1A 0.96 2.56 3.222(4) 125.9 .
C20A H20C O2A 0.96 2.48 3.119(4) 123.6 .

loop_
_geom_torsion_atom_site_label_1
_geom_torsion_atom_site_label_2
_geom_torsion_atom_site_label_3
_geom_torsion_atom_site_label_4
_geom_torsion
C6A C1A C2A C3A 0.3(4)
C7A C1A C2A C3A 178.4(3)
C1A C2A C3A C4A -0.2(5)
C2A C3A C4A C5A -0.7(5)
C3A C4A C5A C6A 1.6(5)
C4A C5A C6A C1A -1.4(5)
C2A C1A C6A C5A 0.5(4)
C7A C1A C6A C5A -177.5(3)
C6A C1A C7A O1A 161.5(3)
C2A C1A C7A O1A -16.6(4)
C6A C1A C7A C8A -18.2(3)
C2A C1A C7A C8A 163.8(2)
O1A C7A C8A C9A -97.2(3)
C1A C7A C8A C9A 82.5(2)
O1A C7A C8A C16A 23.9(3)
C1A C7A C8A C16A -156.4(2)
C7A C8A C9A O2A 21.5(3)
C16A C8A C9A O2A -103.7(2)
C7A C8A C9A C10A -161.1(2)
C16A C8A C9A C10A 73.8(2)
O2A C9A C10A C11A -157.8(2)
C8A C9A C10A C11A 24.8(3)
O2A C9A C10A C15A 21.1(3)
C8A C9A C10A C15A -156.3(2)
C15A C10A C11A C12A 0.4(4)
C9A C10A C11A C12A 179.3(2)
C10A C11A C12A C13A -0.2(4)
C11A C12A C13A C14A -0.1(4)
C12A C13A C14A C15A 0.4(5)
C13A C14A C15A C10A -0.3(5)
C11A C10A C15A C14A -0.1(4)
C9A C10A C15A C14A -179.0(3)
C7A C8A C16A N2A -94.6(2)
C9A C8A C16A N2A 25.8(3)
C7A C8A C16A C21A 36.2(3)
C9A C8A C16A C21A 156.64(19)
C7A C8A C16A C17A 154.07(19)
C9A C8A C16A C17A -85.5(2)
N2A C16A C17A O3A -179.7(2)
C21A C16A C17A O3A 61.9(3)
C8A C16A C17A O3A -60.9(3)
N2A C16A C17A N1A 2.0(2)
C21A C16A C17A N1A -116.4(2)
C8A C16A C17A N1A 120.8(2)
N2A C16A C21A C26A 173.7(2)
C17A C16A C21A C26A -76.4(3)
C8A C16A C21A C26A 43.2(3)
N2A C16A C21A C22A -10.8(3)
C17A C16A C21A C22A 99.0(3)
C8A C16A C21A C22A -141.3(2)
C26A C21A C22A C23A -2.1(4)
C16A C21A C22A C23A -177.5(3)
C21A C22A C23A C24A 1.5(5)
C22A C23A C24A C25A 0.0(5)
C23A C24A C25A C26A -0.9(5)
C22A C21A C26A C25A 1.2(4)
C16A C21A C26A C25A 176.7(2)
C24A C25A C26A C21A 0.3(5)
O3A C17A N1A C18A 179.8(2)
C16A C17A N1A C18A -1.9(3)
O3A C17A N1A C19A 4.8(4)
C16A C17A N1A C19A -176.9(2)
O4A C18A N1A C17A -179.4(3)
N2A C18A N1A C17A 1.0(3)
O4A C18A N1A C19A -4.3(4)
N2A C18A N1A C19A 176.0(2)
O4A C18A N2A C20A -3.7(4)
N1A C18A N2A C20A 176.0(2)
O4A C18A N2A C16A -179.2(3)
N1A C18A N2A C16A 0.4(3)
C21A C16A N2A C18A 111.3(2)
C17A C16A N2A C18A -1.5(2)
C8A C16A N2A C18A -117.6(2)
C21A C16A N2A C20A -64.0(3)
C17A C16A N2A C20A -176.8(2)
C8A C16A N2A C20A 67.1(3)
C6B C1B C2B C3B 0.1(5)
C7B C1B C2B C3B -179.3(3)
C1B C2B C3B C4B 0.3(6)
C2B C3B C4B C5B 0.5(7)
C3B C4B C5B C6B -1.6(7)
C4B C5B C6B C1B 1.9(5)
C2B C1B C6B C5B -1.2(4)
C7B C1B C6B C5B 178.2(3)
C2B C1B C7B O1B 29.7(4)
C6B C1B C7B O1B -149.6(3)
C2B C1B C7B C8B -149.5(3)
C6B C1B C7B C8B 31.2(3)
O1B C7B C8B C9B 91.6(3)
C1B C7B C8B C9B -89.2(2)
O1B C7B C8B C16B -30.6(3)
C1B C7B C8B C16B 148.6(2)
C7B C8B C9B O2B -23.2(3)
C16B C8B C9B O2B 101.5(2)
C7B C8B C9B C10B 158.2(2)
C16B C8B C9B C10B -77.1(3)
O2B C9B C10B C11B 155.4(3)
C8B C9B C10B C11B -26.0(3)
O2B C9B C10B C15B -21.7(4)
C8B C9B C10B C15B 156.8(2)
C15B C10B C11B C12B 0.7(4)
C9B C10B C11B C12B -176.4(2)
C10B C11B C12B C13B -0.2(5)
C11B C12B C13B C14B -0.7(6)
C12B C13B C14B C15B 1.1(6)
C13B C14B C15B C10B -0.6(6)
C11B C10B C15B C14B -0.3(5)
C9B C10B C15B C14B 177.0(3)
C7B C8B C16B N1B 97.8(2)
C9B C8B C16B N1B -23.6(3)
C7B C8B C16B C21B -32.3(3)
C9B C8B C16B C21B -153.7(2)
C7B C8B C16B C18B -151.5(2)
C9B C8B C16B C18B 87.1(2)
N1B C16B C18B O4B -179.3(2)
C21B C16B C18B O4B -60.7(3)
C8B C16B C18B O4B 62.3(3)
N1B C16B C18B N2B 0.6(2)
C21B C16B C18B N2B 119.2(2)
C8B C16B C18B N2B -117.8(2)
N1B C16B C21B C26B -175.7(2)
C18B C16B C21B C26B 73.7(3)
C8B C16B C21B C26B -45.7(3)
N1B C16B C21B C22B 7.1(3)
C18B C16B C21B C22B -103.6(3)
C8B C16B C21B C22B 137.1(2)
C26B C21B C22B C23B 1.9(4)
C16B C21B C22B C23B 179.2(3)
C21B C22B C23B C24B -0.8(5)
C22B C23B C24B C25B -0.9(5)
C23B C24B C25B C26B 1.4(6)
C22B C21B C26B C25B -1.4(4)
C16B C21B C26B C25B -178.7(3)
C24B C25B C26B C21B -0.2(5)
O3B C17B N1B C19B 1.5(4)
N2B C17B N1B C19B -178.0(2)
O3B C17B N1B C16B -178.4(3)
N2B C17B N1B C16B 2.1(3)
C21B C16B N1B C17B -116.2(2)
C18B C16B N1B C17B -1.7(2)
C8B C16B N1B C17B 113.2(2)
C21B C16B N1B C19B 63.8(3)
C18B C16B N1B C19B 178.4(2)
C8B C16B N1B C19B -66.7(3)
O4B C18B N2B C17B -179.5(3)
C16B C18B N2B C17B 0.6(3)
O4B C18B N2B C20B -5.1(4)
C16B C18B N2B C20B 175.0(3)
O3B C17B N2B C18B 178.8(3)
N1B C17B N2B C18B -1.7(3)
O3B C17B N2B C20B 4.4(4)
N1B C17B N2B C20B -176.1(3)
